data_1567290
loop_
_publ_author_name
'Heck, Joshua'
'Metz, Fabian'
'Buchenau, S\"oren'
'Teubner, Melissa'
'Grimm-Lebsanft, Benjamin'
'Spaniol, Thomas P.'
'Hoffmann, Alexander'
'R\"ubhausen, Michael A.'
'Herres-Pawlis, Sonja'

_publ_section_title
;
 Manipulating electron transfer -- the influence of substituents on novel
 copper guanidine quinolinyl complexes
;
_journal_issue 28
_journal_name_full 'Chemical Science'
_journal_page_first 8274
_journal_page_last 8288
_journal_paper_doi 10.1039/D2SC02910C
_journal_volume 13
_journal_year 2022
_chemical_formula_moiety 'C40 H56 Cu N8, F6 P, C H2 Cl2'
_chemical_formula_sum 'C41 H58 Cl2 Cu F6 N8 P'
_chemical_formula_weight 942.36
_space_group_crystal_system triclinic
_space_group_IT_number 2
_space_group_name_Hall '-P 1'
_space_group_name_H-M_alt 'P -1'
_atom_sites_solution_hydrogens geom
_audit_creation_method SHELXL-2018/3
_audit_update_record
;
2022-01-06 deposited with the CCDC.	2022-07-06 downloaded from the CCDC.
;
_cell_angle_alpha 73.50(3)
_cell_angle_beta 76.04(3)
_cell_angle_gamma 61.06(3)
_cell_formula_units_Z 2
_cell_length_a 13.117(3)
_cell_length_b 13.265(3)
_cell_length_c 15.609(3)
_cell_measurement_reflns_used 1592
_cell_measurement_temperature 100(2)
_cell_measurement_theta_max 20.54
_cell_measurement_theta_min 2.38
_cell_volume 2261.4(11)
_computing_cell_refinement 'Bruker SAINT'
_computing_data_collection 'Bruker APEX2'
_computing_data_reduction 'Bruker SAINT'
_computing_molecular_graphics 'Bruker SHELXTL'
_computing_publication_material 'Bruker SHELXTL'
_computing_structure_refinement 'SHELXL-2018/3 (Sheldrick, 2018)'
_computing_structure_solution 'SHELXT 2014/4 (Sheldrick, 2014)'
_diffrn_ambient_temperature 100(2)
_diffrn_measured_fraction_theta_full 1.000
_diffrn_measured_fraction_theta_max 0.992
_diffrn_measurement_device_type 'Bruker APEX CCD'
_diffrn_measurement_method '\w scans'
_diffrn_radiation_monochromator 'multilayer optics'
_diffrn_radiation_source microsource
_diffrn_radiation_type MoK\a
_diffrn_radiation_wavelength 0.71073
_diffrn_reflns_av_R_equivalents 0.0852
_diffrn_reflns_av_unetI/netI 0.0992
_diffrn_reflns_Laue_measured_fraction_full 1.000
_diffrn_reflns_Laue_measured_fraction_max 0.992
_diffrn_reflns_limit_h_max 15
_diffrn_reflns_limit_h_min -15
_diffrn_reflns_limit_k_max 16
_diffrn_reflns_limit_k_min -16
_diffrn_reflns_limit_l_max 18
_diffrn_reflns_limit_l_min -18
_diffrn_reflns_number 26022
_diffrn_reflns_point_group_measured_fraction_full 1.000
_diffrn_reflns_point_group_measured_fraction_max 0.992
_diffrn_reflns_theta_full 25.242
_diffrn_reflns_theta_max 25.674
_diffrn_reflns_theta_min 1.882
_exptl_absorpt_coefficient_mu 0.700
_exptl_absorpt_correction_T_max 0.7452
_exptl_absorpt_correction_T_min 0.6196
_exptl_absorpt_correction_type multi-scan
_exptl_absorpt_process_details 'SADABS-2008/1 - Bruker AXS area detector scaling and absorption correction'
_exptl_crystal_colour red
_exptl_crystal_density_diffrn 1.384
_exptl_crystal_description block
_exptl_crystal_F_000 984
_exptl_crystal_size_max 0.230
_exptl_crystal_size_mid 0.120
_exptl_crystal_size_min 0.080
_refine_diff_density_max 0.675
_refine_diff_density_min -0.821
_refine_diff_density_rms 0.079
_refine_ls_extinction_method none
_refine_ls_goodness_of_fit_ref 1.032
_refine_ls_hydrogen_treatment constr
_refine_ls_matrix_type full
_refine_ls_number_parameters 580
_refine_ls_number_reflns 8504
_refine_ls_number_restraints 15
_refine_ls_restrained_S_all 1.032
_refine_ls_R_factor_all 0.0997
_refine_ls_R_factor_gt 0.0565
_refine_ls_shift/su_max 0.001
_refine_ls_shift/su_mean 0.000
_refine_ls_structure_factor_coef Fsqd
_refine_ls_weighting_details 'w=1/[\s^2^(Fo^2^)+(0.0590P)^2^+0.3623P] where P=(Fo^2^+2Fc^2^)/3'
_refine_ls_weighting_scheme calc
_refine_ls_wR_factor_gt 0.1246
_refine_ls_wR_factor_ref 0.1429
_reflns_Friedel_coverage 0.000
_reflns_number_gt 5539
_reflns_number_total 8504
_reflns_threshold_expression 'I > 2\s(I)'
_cod_data_source_file d2sc02910c2.cif
_cod_data_source_block C5
_cod_original_cell_volume 2261.3(11)
_cod_database_code 1567290
_shelx_shelxl_version_number 2018/3
_shelx_space_group_comment
;
The symmetry employed for this shelxl refinement is uniquely defined
by the following loop, which should always be used as a source of
symmetry information in preference to the above space-group names.
They are only intended as comments.
;
_shelx_estimated_absorpt_t_min 0.855
_shelx_estimated_absorpt_t_max 0.946

loop_
_space_group_symop_operation_xyz
'x, y, z'
'-x, -y, -z'

loop_
_atom_site_label
_atom_site_type_symbol
_atom_site_fract_x
_atom_site_fract_y
_atom_site_fract_z
_atom_site_U_iso_or_equiv
_atom_site_adp_type
_atom_site_occupancy
_atom_site_site_symmetry_order
_atom_site_calc_flag
_atom_site_refinement_flags_posn
_atom_site_refinement_flags_adp
_atom_site_refinement_flags_occupancy
_atom_site_disorder_assembly
_atom_site_disorder_group
Cu1 Cu 0.42953(4) 0.31157(4) 0.77320(3) 0.02087(14) Uani 1 1 d . . . . .
C1 C 0.1868(3) 0.3563(3) 0.7557(2) 0.0236(9) Uani 1 1 d . . . . .
N1 N 0.2590(3) 0.3463(3) 0.80881(19) 0.0211(7) Uani 1 1 d . . . . .
Cl1 Cl 0.05800(13) -0.10155(13) 0.61167(8) 0.0584(4) Uani 1 1 d . . . . .
N3 N 0.1267(3) 0.2917(3) 0.7759(2) 0.0274(8) Uani 1 1 d . . . . .
C3 C 0.1628(4) 0.4065(4) 0.5941(3) 0.0380(11) Uani 1 1 d . . . . .
H3A H 0.089632 0.468992 0.571490 0.057 Uiso 1 1 calc R U . . .
H3B H 0.159912 0.330954 0.608738 0.057 Uiso 1 1 calc R U . . .
H3C H 0.229224 0.403280 0.547743 0.057 Uiso 1 1 calc R U . . .
Cl2 Cl 0.15659(12) 0.01253(12) 0.67905(8) 0.0543(4) Uani 1 1 d . . . . .
C2 C 0.2067(4) 0.5272(4) 0.6606(3) 0.0338(10) Uani 1 1 d . . . . .
H2A H 0.158195 0.593407 0.617494 0.051 Uiso 1 1 calc R U . . .
H2B H 0.289822 0.501607 0.636677 0.051 Uiso 1 1 calc R U . . .
H2C H 0.191974 0.551642 0.717839 0.051 Uiso 1 1 calc R U . . .
N2 N 0.1774(3) 0.4308(3) 0.67529(19) 0.0257(8) Uani 1 1 d . . . . .
N4 N 0.4340(3) 0.2406(3) 0.91047(19) 0.0200(7) Uani 1 1 d . . . . .
C4 C 0.0078(4) 0.3422(4) 0.7532(3) 0.0436(12) Uani 1 1 d . . . . .
H4A H 0.003828 0.292392 0.719464 0.065 Uiso 1 1 calc R U . . .
H4B H -0.012959 0.421136 0.716327 0.065 Uiso 1 1 calc R U . . .
H4C H -0.047367 0.346859 0.808644 0.065 Uiso 1 1 calc R U . . .
N5 N 0.5527(3) 0.2485(3) 0.67017(18) 0.0203(7) Uani 1 1 d . . . . .
C5 C 0.1634(4) 0.1802(4) 0.8386(3) 0.0329(10) Uani 1 1 d . . . . .
H5A H 0.151353 0.125142 0.816386 0.049 Uiso 1 1 calc R U . . .
H5B H 0.116934 0.191627 0.897580 0.049 Uiso 1 1 calc R U . . .
H5C H 0.246742 0.148267 0.844348 0.049 Uiso 1 1 calc R U . . .
N6 N 0.5116(3) 0.1088(3) 0.64610(19) 0.0277(8) Uani 1 1 d . . . . .
C6 C 0.5260(3) 0.1907(3) 0.9563(2) 0.0204(8) Uani 1 1 d . . . . .
N7 N 0.5397(3) 0.2422(3) 0.52195(19) 0.0244(7) Uani 1 1 d . . . . .
C7 C 0.5094(4) 0.1805(3) 1.0513(2) 0.0261(9) Uani 1 1 d . . . . .
H7 H 0.575614 0.144698 1.083096 0.031 Uiso 1 1 calc R U . . .
C9 C 0.2999(3) 0.2714(3) 1.0502(2) 0.0246(9) Uani 1 1 d . . . . .
N8 N 0.5051(3) 0.4253(3) 0.74693(18) 0.0190(7) Uani 1 1 d . . . . .
C8 C 0.3998(4) 0.2214(3) 1.0967(2) 0.0261(9) Uani 1 1 d . . . . .
H8 H 0.389600 0.216685 1.159818 0.031 Uiso 1 1 calc R U . . .
C10 C 0.1839(4) 0.3106(3) 1.0930(3) 0.0274(9) Uani 1 1 d . . . . .
H10 H 0.167947 0.305004 1.156390 0.033 Uiso 1 1 calc R U . . .
C11 C 0.0945(4) 0.3570(4) 1.0419(3) 0.0287(10) Uani 1 1 d . . . . .
H11 H 0.015975 0.382597 1.070663 0.034 Uiso 1 1 calc R U . . .
C12 C 0.1157(3) 0.3678(3) 0.9476(2) 0.0252(9) Uani 1 1 d . . . . .
H12 H 0.051120 0.401883 0.914150 0.030 Uiso 1 1 calc R U . . .
C13 C 0.2279(3) 0.3301(3) 0.9028(2) 0.0206(8) Uani 1 1 d . . . . .
C14 C 0.3229(3) 0.2794(3) 0.9554(2) 0.0198(8) Uani 1 1 d . . . . .
C15 C 0.6463(3) 0.1459(3) 0.9038(2) 0.0226(9) Uani 1 1 d . . . . .
H15 H 0.636270 0.164225 0.838827 0.027 Uiso 1 1 calc R U . . .
C16 C 0.7147(3) 0.2075(4) 0.9130(3) 0.0272(9) Uani 1 1 d . . . . .
H16A H 0.671414 0.292890 0.889962 0.033 Uiso 1 1 calc R U . . .
H16B H 0.720445 0.195864 0.977539 0.033 Uiso 1 1 calc R U . . .
C17 C 0.8372(3) 0.1613(4) 0.8619(3) 0.0314(10) Uani 1 1 d . . . . .
H17A H 0.880105 0.199514 0.873234 0.038 Uiso 1 1 calc R U . . .
H17B H 0.831464 0.181950 0.796574 0.038 Uiso 1 1 calc R U . . .
C18 C 0.9054(4) 0.0289(4) 0.8899(3) 0.0355(11) Uani 1 1 d . . . . .
H18A H 0.918792 0.008540 0.953622 0.043 Uiso 1 1 calc R U . . .
H18B H 0.982906 0.001337 0.852636 0.043 Uiso 1 1 calc R U . . .
C19 C 0.8380(4) -0.0324(4) 0.8782(3) 0.0360(11) Uani 1 1 d . . . . .
H19A H 0.830710 -0.017607 0.813561 0.043 Uiso 1 1 calc R U . . .
H19B H 0.882098 -0.118281 0.898997 0.043 Uiso 1 1 calc R U . . .
C20 C 0.7161(3) 0.0119(3) 0.9315(3) 0.0283(9) Uani 1 1 d . . . . .
H20A H 0.723504 -0.009300 0.996581 0.034 Uiso 1 1 calc R U . . .
H20B H 0.673070 -0.026669 0.920874 0.034 Uiso 1 1 calc R U . . .
C21 C 0.5373(3) 0.2001(3) 0.6129(2) 0.0218(9) Uani 1 1 d . . . . .
C22 C 0.5417(4) 0.0382(4) 0.7351(3) 0.0395(11) Uani 1 1 d . . . . .
H22A H 0.556165 -0.042249 0.737785 0.059 Uiso 1 1 calc R U . . .
H22B H 0.476695 0.072358 0.780963 0.059 Uiso 1 1 calc R U . . .
H22C H 0.612597 0.037252 0.746349 0.059 Uiso 1 1 calc R U . . .
C23 C 0.4276(4) 0.0938(4) 0.6106(3) 0.0438(12) Uani 1 1 d . . . . .
H23A H 0.465184 0.016080 0.594777 0.066 Uiso 1 1 calc R U . . .
H23B H 0.401327 0.154617 0.556827 0.066 Uiso 1 1 calc R U . . .
H23C H 0.359874 0.100558 0.656375 0.066 Uiso 1 1 calc R U . . .
C24 C 0.5823(4) 0.1655(4) 0.4571(3) 0.0376(11) Uani 1 1 d . . . . .
H24A H 0.648218 0.174152 0.415881 0.056 Uiso 1 1 calc R U . . .
H24B H 0.518817 0.187229 0.422643 0.056 Uiso 1 1 calc R U . . .
H24C H 0.608346 0.083682 0.489157 0.056 Uiso 1 1 calc R U . . .
C25 C 0.5161(4) 0.3629(4) 0.4833(3) 0.0311(10) Uani 1 1 d . . . . .
H25A H 0.464437 0.393834 0.436512 0.047 Uiso 1 1 calc R U . . .
H25B H 0.590113 0.366936 0.456669 0.047 Uiso 1 1 calc R U . . .
H25C H 0.477816 0.409819 0.530421 0.047 Uiso 1 1 calc R U . . .
C26 C 0.4778(3) 0.5113(3) 0.7893(2) 0.0212(8) Uani 1 1 d . . . . .
C27 C 0.5561(3) 0.5589(4) 0.7809(2) 0.0260(9) Uani 1 1 d . . . . .
H27 H 0.535973 0.618385 0.812937 0.031 Uiso 1 1 calc R U . . .
C28 C 0.6603(3) 0.5201(4) 0.7269(2) 0.0265(9) Uani 1 1 d . . . . .
H28 H 0.712768 0.552554 0.721383 0.032 Uiso 1 1 calc R U . . .
C29 C 0.6905(3) 0.4314(3) 0.6792(2) 0.0228(9) Uani 1 1 d . . . . .
C30 C 0.7958(3) 0.3889(4) 0.6180(2) 0.0258(9) Uani 1 1 d . . . . .
H30 H 0.850635 0.419804 0.607522 0.031 Uiso 1 1 calc R U . . .
C31 C 0.8160(3) 0.3038(4) 0.5751(2) 0.0270(9) Uani 1 1 d . . . . .
H31 H 0.885312 0.276383 0.533872 0.032 Uiso 1 1 calc R U . . .
C32 C 0.7376(3) 0.2550(4) 0.5897(2) 0.0257(9) Uani 1 1 d . . . . .
H32 H 0.756077 0.193960 0.559825 0.031 Uiso 1 1 calc R U . . .
C33 C 0.6334(3) 0.2946(3) 0.6473(2) 0.0214(9) Uani 1 1 d . . . . .
C34 C 0.6101(3) 0.3853(3) 0.6922(2) 0.0188(8) Uani 1 1 d . . . . .
C35 C 0.3575(3) 0.5572(3) 0.8419(2) 0.0210(8) Uani 1 1 d . . . . .
H35 H 0.321689 0.505997 0.840872 0.025 Uiso 1 1 calc R U . . .
C36 C 0.3566(3) 0.5545(4) 0.9413(2) 0.0266(9) Uani 1 1 d . . . . .
H36A H 0.405882 0.473324 0.971014 0.032 Uiso 1 1 calc R U . . .
H36B H 0.390366 0.605452 0.944842 0.032 Uiso 1 1 calc R U . . .
C37 C 0.2316(3) 0.5969(4) 0.9901(2) 0.0275(9) Uani 1 1 d . . . . .
H37A H 0.201382 0.540550 0.992431 0.033 Uiso 1 1 calc R U . . .
H37B H 0.232565 0.599055 1.052749 0.033 Uiso 1 1 calc R U . . .
C38 C 0.1502(3) 0.7180(4) 0.9436(2) 0.0269(9) Uani 1 1 d . . . . .
H38A H 0.173735 0.776258 0.949044 0.032 Uiso 1 1 calc R U . . .
H38B H 0.069013 0.739316 0.973999 0.032 Uiso 1 1 calc R U . . .
C39 C 0.1529(3) 0.7232(4) 0.8436(2) 0.0282(9) Uani 1 1 d . . . . .
H39A H 0.119971 0.672584 0.837852 0.034 Uiso 1 1 calc R U . . .
H39B H 0.103885 0.804821 0.814406 0.034 Uiso 1 1 calc R U . . .
C40 C 0.2792(3) 0.6818(3) 0.7963(2) 0.0238(9) Uani 1 1 d . . . . .
H40A H 0.280001 0.683481 0.732302 0.029 Uiso 1 1 calc R U . . .
H40B H 0.310185 0.735836 0.798288 0.029 Uiso 1 1 calc R U . . .
C41 C 0.0840(5) 0.0192(4) 0.5941(4) 0.0580(15) Uani 1 1 d . . . . .
H41A H 0.008140 0.091077 0.591473 0.070 Uiso 1 1 calc R U . . .
H41B H 0.132299 0.025066 0.535126 0.070 Uiso 1 1 calc R U . . .
P1 P 0.1860(6) 0.2473(6) 0.3954(6) 0.0359(4) Uani 0.661(7) 1 d D . P A 1
F1 F 0.0775(6) 0.2727(10) 0.3523(6) 0.140(4) Uani 0.661(7) 1 d D . P A 1
F2 F 0.1412(5) 0.3803(4) 0.3942(4) 0.069(2) Uani 0.661(7) 1 d D . P A 1
F3 F 0.0809(8) 0.2629(12) 0.4741(9) 0.096(4) Uani 0.661(7) 1 d D . P A 1
F4 F 0.2253(8) 0.1129(5) 0.4071(7) 0.129(4) Uani 0.661(7) 1 d D . P A 1
F5 F 0.2879(7) 0.2303(13) 0.4423(5) 0.158(5) Uani 0.661(7) 1 d D . P A 1
F6 F 0.2623(8) 0.2498(8) 0.3002(4) 0.065(2) Uani 0.661(7) 1 d D . P A 1
P1' P 0.1824(13) 0.2476(11) 0.3925(12) 0.0359(4) Uani 0.339(7) 1 d . . P A 2
F1' F 0.1672(18) 0.1759(17) 0.3409(10) 0.112(6) Uani 0.339(7) 1 d . . P A 2
F2' F 0.1251(9) 0.3635(10) 0.3256(9) 0.087(5) Uani 0.339(7) 1 d . . P A 2
F3' F 0.1189(19) 0.235(3) 0.494(2) 0.096(4) Uani 0.339(7) 1 d . . P A 2
F4' F 0.2636(8) 0.1368(10) 0.4552(7) 0.052(3) Uani 0.339(7) 1 d . . P A 2
F5' F 0.2301(14) 0.307(3) 0.4324(12) 0.158(5) Uani 0.339(7) 1 d . . P A 2
F6' F 0.3028(18) 0.2312(18) 0.3238(9) 0.065(2) Uani 0.339(7) 1 d . . P A 2

loop_
_atom_site_aniso_label
_atom_site_aniso_U_11
_atom_site_aniso_U_22
_atom_site_aniso_U_33
_atom_site_aniso_U_23
_atom_site_aniso_U_13
_atom_site_aniso_U_12
Cu1 0.0225(3) 0.0260(3) 0.0157(2) -0.00533(19) 0.00012(18) -0.0124(2)
C1 0.021(2) 0.028(2) 0.023(2) -0.0059(17) -0.0023(16) -0.0118(19)
N1 0.0209(18) 0.0258(19) 0.0171(15) -0.0018(13) -0.0021(13) -0.0123(15)
Cl1 0.0868(11) 0.0676(9) 0.0415(7) 0.0037(6) -0.0193(7) -0.0530(9)
N3 0.029(2) 0.037(2) 0.0218(17) 0.0015(15) -0.0093(14) -0.0202(18)
C3 0.052(3) 0.048(3) 0.021(2) -0.002(2) -0.010(2) -0.028(3)
Cl2 0.0707(9) 0.0650(9) 0.0432(7) -0.0256(6) 0.0067(6) -0.0408(8)
C2 0.043(3) 0.032(3) 0.026(2) 0.0049(19) -0.0098(19) -0.019(2)
N2 0.032(2) 0.032(2) 0.0174(16) 0.0013(14) -0.0081(14) -0.0184(17)
N4 0.0208(18) 0.0203(18) 0.0199(16) -0.0040(13) -0.0036(13) -0.0093(15)
C4 0.039(3) 0.058(3) 0.046(3) 0.003(2) -0.017(2) -0.032(3)
N5 0.0223(18) 0.0241(19) 0.0160(15) -0.0045(13) -0.0022(13) -0.0112(15)
C5 0.048(3) 0.035(3) 0.026(2) -0.0047(19) -0.0061(19) -0.026(2)
N6 0.044(2) 0.027(2) 0.0175(16) -0.0046(14) -0.0012(15) -0.0215(18)
C6 0.022(2) 0.015(2) 0.0230(19) -0.0027(16) -0.0054(16) -0.0066(17)
N7 0.036(2) 0.0228(19) 0.0150(15) -0.0046(14) -0.0015(14) -0.0141(16)
C7 0.033(2) 0.028(2) 0.0170(19) -0.0009(17) -0.0090(17) -0.013(2)
C9 0.032(2) 0.020(2) 0.025(2) -0.0061(17) -0.0020(17) -0.0134(19)
N8 0.0197(17) 0.0202(18) 0.0148(15) -0.0035(13) -0.0034(13) -0.0066(14)
C8 0.039(3) 0.025(2) 0.0140(18) 0.0014(16) -0.0046(17) -0.016(2)
C10 0.036(3) 0.027(2) 0.0198(19) -0.0051(17) 0.0008(18) -0.016(2)
C11 0.028(2) 0.032(3) 0.029(2) -0.0112(19) 0.0066(18) -0.016(2)
C12 0.026(2) 0.027(2) 0.023(2) -0.0068(17) -0.0008(17) -0.0125(19)
C13 0.027(2) 0.021(2) 0.0180(18) -0.0039(16) -0.0018(16) -0.0141(18)
C14 0.023(2) 0.020(2) 0.0185(18) -0.0045(16) -0.0004(16) -0.0115(18)
C15 0.023(2) 0.027(2) 0.0165(18) -0.0041(16) -0.0054(16) -0.0089(19)
C16 0.026(2) 0.026(2) 0.033(2) -0.0093(18) -0.0037(18) -0.012(2)
C17 0.028(2) 0.037(3) 0.034(2) -0.010(2) -0.0028(19) -0.017(2)
C18 0.022(2) 0.036(3) 0.042(3) -0.008(2) -0.0044(19) -0.008(2)
C19 0.026(2) 0.025(2) 0.050(3) -0.009(2) -0.006(2) -0.004(2)
C20 0.030(2) 0.019(2) 0.036(2) -0.0004(18) -0.0107(19) -0.0106(19)
C21 0.024(2) 0.023(2) 0.0160(18) -0.0044(16) 0.0005(16) -0.0091(18)
C22 0.061(3) 0.028(3) 0.028(2) -0.0021(19) -0.003(2) -0.021(2)
C23 0.064(3) 0.048(3) 0.039(3) -0.013(2) -0.002(2) -0.040(3)
C24 0.058(3) 0.033(3) 0.024(2) -0.0117(19) -0.002(2) -0.020(2)
C25 0.041(3) 0.027(2) 0.022(2) 0.0020(18) -0.0084(19) -0.014(2)
C26 0.025(2) 0.018(2) 0.0164(18) 0.0009(16) -0.0053(16) -0.0076(18)
C27 0.025(2) 0.027(2) 0.029(2) -0.0082(18) -0.0017(18) -0.014(2)
C28 0.027(2) 0.029(2) 0.028(2) 0.0005(18) -0.0061(18) -0.018(2)
C29 0.021(2) 0.024(2) 0.0187(19) 0.0023(16) -0.0056(16) -0.0093(18)
C30 0.021(2) 0.029(2) 0.021(2) 0.0058(17) -0.0064(16) -0.0113(19)
C31 0.018(2) 0.034(3) 0.0172(19) -0.0005(18) 0.0001(16) -0.0059(19)
C32 0.026(2) 0.028(2) 0.0173(19) -0.0076(17) 0.0001(16) -0.0070(19)
C33 0.022(2) 0.020(2) 0.0164(18) -0.0002(16) -0.0040(16) -0.0057(18)
C34 0.017(2) 0.018(2) 0.0150(18) -0.0022(15) -0.0010(15) -0.0042(17)
C35 0.023(2) 0.021(2) 0.0228(19) -0.0074(16) -0.0012(16) -0.0121(18)
C36 0.028(2) 0.027(2) 0.023(2) -0.0068(17) -0.0039(17) -0.0101(19)
C37 0.028(2) 0.033(3) 0.021(2) -0.0123(18) 0.0023(17) -0.012(2)
C38 0.024(2) 0.030(2) 0.027(2) -0.0136(18) 0.0025(17) -0.0108(19)
C39 0.023(2) 0.033(3) 0.024(2) -0.0037(18) -0.0027(17) -0.010(2)
C40 0.026(2) 0.025(2) 0.022(2) -0.0063(17) -0.0030(17) -0.0109(19)
C41 0.064(4) 0.040(3) 0.071(4) 0.006(3) -0.026(3) -0.025(3)
P1 0.0383(8) 0.0371(7) 0.0317(8) -0.0007(6) -0.0065(6) -0.0185(6)
F1 0.058(4) 0.182(9) 0.222(9) -0.113(8) -0.046(5) -0.033(5)
F2 0.092(4) 0.046(3) 0.079(4) -0.035(3) 0.040(4) -0.049(3)
F3 0.046(7) 0.056(7) 0.120(8) -0.002(5) 0.047(6) -0.007(5)
F4 0.118(7) 0.029(3) 0.158(9) -0.014(4) 0.085(6) -0.018(4)
F5 0.052(6) 0.349(19) 0.073(4) -0.071(7) -0.022(4) -0.067(8)
F6 0.123(7) 0.076(4) 0.012(3) -0.015(3) 0.007(3) -0.060(5)
P1' 0.0383(8) 0.0371(7) 0.0317(8) -0.0007(6) -0.0065(6) -0.0185(6)
F1' 0.163(17) 0.115(13) 0.139(12) -0.027(10) -0.045(12) -0.110(13)
F2' 0.055(7) 0.063(8) 0.097(10) 0.045(7) -0.027(6) -0.017(6)
F3' 0.046(7) 0.056(7) 0.120(8) -0.002(5) 0.047(6) -0.007(5)
F4' 0.041(6) 0.049(7) 0.061(6) 0.030(5) -0.035(5) -0.026(5)
F5' 0.052(6) 0.349(19) 0.073(4) -0.071(7) -0.022(4) -0.067(8)
F6' 0.123(7) 0.076(4) 0.012(3) -0.015(3) 0.007(3) -0.060(5)

loop_
_atom_type_symbol
_atom_type_description
_atom_type_scat_dispersion_real
_atom_type_scat_dispersion_imag
_atom_type_scat_source
C C 0.0033 0.0016 'International Tables Vol C Tables 4.2.6.8 and 6.1.1.4'
H H 0.0000 0.0000 'International Tables Vol C Tables 4.2.6.8 and 6.1.1.4'
N N 0.0061 0.0033 'International Tables Vol C Tables 4.2.6.8 and 6.1.1.4'
F F 0.0171 0.0103 'International Tables Vol C Tables 4.2.6.8 and 6.1.1.4'
P P 0.1023 0.0942 'International Tables Vol C Tables 4.2.6.8 and 6.1.1.4'
Cl Cl 0.1484 0.1585 'International Tables Vol C Tables 4.2.6.8 and 6.1.1.4'
Cu Cu 0.3201 1.2651 'International Tables Vol C Tables 4.2.6.8 and 6.1.1.4'

loop_
_geom_angle_atom_site_label_1
_geom_angle_atom_site_label_2
_geom_angle_atom_site_label_3
_geom_angle
_geom_angle_site_symmetry_1
_geom_angle_site_symmetry_3
_geom_angle_publ_flag
N1 Cu1 N5 134.92(12) . . ?
N1 Cu1 N8 128.68(12) . . ?
N5 Cu1 N8 81.25(12) . . ?
N1 Cu1 N4 81.21(12) . . ?
N5 Cu1 N4 127.90(12) . . ?
N8 Cu1 N4 104.91(11) . . ?
N1 C1 N2 118.4(3) . . ?
N1 C1 N3 123.9(3) . . ?
N2 C1 N3 117.6(3) . . ?
C1 N1 C13 119.6(3) . . ?
C1 N1 Cu1 126.2(2) . . ?
C13 N1 Cu1 112.4(2) . . ?
C1 N3 C5 122.1(3) . . ?
C1 N3 C4 121.4(3) . . ?
C5 N3 C4 115.0(3) . . ?
N2 C3 H3A 109.5 . . ?
N2 C3 H3B 109.5 . . ?
H3A C3 H3B 109.5 . . ?
N2 C3 H3C 109.5 . . ?
H3A C3 H3C 109.5 . . ?
H3B C3 H3C 109.5 . . ?
N2 C2 H2A 109.5 . . ?
N2 C2 H2B 109.5 . . ?
H2A C2 H2B 109.5 . . ?
N2 C2 H2C 109.5 . . ?
H2A C2 H2C 109.5 . . ?
H2B C2 H2C 109.5 . . ?
C1 N2 C2 120.1(3) . . ?
C1 N2 C3 123.0(3) . . ?
C2 N2 C3 115.6(3) . . ?
C6 N4 C14 119.8(3) . . ?
C6 N4 Cu1 127.6(2) . . ?
C14 N4 Cu1 110.5(2) . . ?
N3 C4 H4A 109.5 . . ?
N3 C4 H4B 109.5 . . ?
H4A C4 H4B 109.5 . . ?
N3 C4 H4C 109.5 . . ?
H4A C4 H4C 109.5 . . ?
H4B C4 H4C 109.5 . . ?
C21 N5 C33 121.5(3) . . ?
C21 N5 Cu1 122.7(2) . . ?
C33 N5 Cu1 112.5(2) . . ?
N3 C5 H5A 109.5 . . ?
N3 C5 H5B 109.5 . . ?
H5A C5 H5B 109.5 . . ?
N3 C5 H5C 109.5 . . ?
H5A C5 H5C 109.5 . . ?
H5B C5 H5C 109.5 . . ?
C21 N6 C23 123.2(3) . . ?
C21 N6 C22 119.4(3) . . ?
C23 N6 C22 115.4(3) . . ?
N4 C6 C7 120.6(3) . . ?
N4 C6 C15 117.6(3) . . ?
C7 C6 C15 121.9(3) . . ?
C21 N7 C25 121.8(3) . . ?
C21 N7 C24 122.5(3) . . ?
C25 N7 C24 115.2(3) . . ?
C8 C7 C6 120.5(4) . . ?
C8 C7 H7 119.8 . . ?
C6 C7 H7 119.8 . . ?
C10 C9 C14 120.1(3) . . ?
C10 C9 C8 123.7(3) . . ?
C14 C9 C8 116.1(3) . . ?
C26 N8 C34 119.2(3) . . ?
C26 N8 Cu1 128.3(2) . . ?
C34 N8 Cu1 110.9(2) . . ?
C7 C8 C9 120.3(3) . . ?
C7 C8 H8 119.9 . . ?
C9 C8 H8 119.9 . . ?
C11 C10 C9 118.9(4) . . ?
C11 C10 H10 120.6 . . ?
C9 C10 H10 120.6 . . ?
C10 C11 C12 121.7(4) . . ?
C10 C11 H11 119.2 . . ?
C12 C11 H11 119.2 . . ?
C13 C12 C11 121.5(4) . . ?
C13 C12 H12 119.3 . . ?
C11 C12 H12 119.3 . . ?
C12 C13 N1 126.4(3) . . ?
C12 C13 C14 117.6(3) . . ?
N1 C13 C14 115.7(3) . . ?
N4 C14 C9 122.7(3) . . ?
N4 C14 C13 117.2(3) . . ?
C9 C14 C13 120.2(3) . . ?
C6 C15 C16 111.6(3) . . ?
C6 C15 C20 111.6(3) . . ?
C16 C15 C20 110.6(3) . . ?
C6 C15 H15 107.6 . . ?
C16 C15 H15 107.6 . . ?
C20 C15 H15 107.6 . . ?
C17 C16 C15 112.0(3) . . ?
C17 C16 H16A 109.2 . . ?
C15 C16 H16A 109.2 . . ?
C17 C16 H16B 109.2 . . ?
C15 C16 H16B 109.2 . . ?
H16A C16 H16B 107.9 . . ?
C16 C17 C18 111.8(3) . . ?
C16 C17 H17A 109.3 . . ?
C18 C17 H17A 109.3 . . ?
C16 C17 H17B 109.3 . . ?
C18 C17 H17B 109.3 . . ?
H17A C17 H17B 107.9 . . ?
C17 C18 C19 110.5(3) . . ?
C17 C18 H18A 109.5 . . ?
C19 C18 H18A 109.5 . . ?
C17 C18 H18B 109.5 . . ?
C19 C18 H18B 109.5 . . ?
H18A C18 H18B 108.1 . . ?
C20 C19 C18 110.9(3) . . ?
C20 C19 H19A 109.5 . . ?
C18 C19 H19A 109.5 . . ?
C20 C19 H19B 109.5 . . ?
C18 C19 H19B 109.5 . . ?
H19A C19 H19B 108.0 . . ?
C19 C20 C15 111.1(3) . . ?
C19 C20 H20A 109.4 . . ?
C15 C20 H20A 109.4 . . ?
C19 C20 H20B 109.4 . . ?
C15 C20 H20B 109.4 . . ?
H20A C20 H20B 108.0 . . ?
N5 C21 N6 118.8(3) . . ?
N5 C21 N7 123.8(3) . . ?
N6 C21 N7 117.3(3) . . ?
N6 C22 H22A 109.5 . . ?
N6 C22 H22B 109.5 . . ?
H22A C22 H22B 109.5 . . ?
N6 C22 H22C 109.5 . . ?
H22A C22 H22C 109.5 . . ?
H22B C22 H22C 109.5 . . ?
N6 C23 H23A 109.5 . . ?
N6 C23 H23B 109.5 . . ?
H23A C23 H23B 109.5 . . ?
N6 C23 H23C 109.5 . . ?
H23A C23 H23C 109.5 . . ?
H23B C23 H23C 109.5 . . ?
N7 C24 H24A 109.5 . . ?
N7 C24 H24B 109.5 . . ?
H24A C24 H24B 109.5 . . ?
N7 C24 H24C 109.5 . . ?
H24A C24 H24C 109.5 . . ?
H24B C24 H24C 109.5 . . ?
N7 C25 H25A 109.5 . . ?
N7 C25 H25B 109.5 . . ?
H25A C25 H25B 109.5 . . ?
N7 C25 H25C 109.5 . . ?
H25A C25 H25C 109.5 . . ?
H25B C25 H25C 109.5 . . ?
N8 C26 C27 121.1(3) . . ?
N8 C26 C35 116.1(3) . . ?
C27 C26 C35 122.7(3) . . ?
C28 C27 C26 120.4(4) . . ?
C28 C27 H27 119.8 . . ?
C26 C27 H27 119.8 . . ?
C27 C28 C29 119.9(4) . . ?
C27 C28 H28 120.0 . . ?
C29 C28 H28 120.0 . . ?
C34 C29 C28 117.1(3) . . ?
C34 C29 C30 119.1(3) . . ?
C28 C29 C30 123.8(4) . . ?
C31 C30 C29 119.0(4) . . ?
C31 C30 H30 120.5 . . ?
C29 C30 H30 120.5 . . ?
C30 C31 C32 122.0(4) . . ?
C30 C31 H31 119.0 . . ?
C32 C31 H31 119.0 . . ?
C33 C32 C31 121.1(4) . . ?
C33 C32 H32 119.4 . . ?
C31 C32 H32 119.4 . . ?
C32 C33 N5 125.8(3) . . ?
C32 C33 C34 117.5(3) . . ?
N5 C33 C34 116.5(3) . . ?
N8 C34 C29 122.3(3) . . ?
N8 C34 C33 116.6(3) . . ?
C29 C34 C33 121.1(3) . . ?
C26 C35 C40 110.6(3) . . ?
C26 C35 C36 114.5(3) . . ?
C40 C35 C36 109.6(3) . . ?
C26 C35 H35 107.3 . . ?
C40 C35 H35 107.3 . . ?
C36 C35 H35 107.3 . . ?
C37 C36 C35 110.7(3) . . ?
C37 C36 H36A 109.5 . . ?
C35 C36 H36A 109.5 . . ?
C37 C36 H36B 109.5 . . ?
C35 C36 H36B 109.5 . . ?
H36A C36 H36B 108.1 . . ?
C38 C37 C36 111.7(3) . . ?
C38 C37 H37A 109.3 . . ?
C36 C37 H37A 109.3 . . ?
C38 C37 H37B 109.3 . . ?
C36 C37 H37B 109.3 . . ?
H37A C37 H37B 107.9 . . ?
C37 C38 C39 111.9(3) . . ?
C37 C38 H38A 109.2 . . ?
C39 C38 H38A 109.2 . . ?
C37 C38 H38B 109.2 . . ?
C39 C38 H38B 109.2 . . ?
H38A C38 H38B 107.9 . . ?
C40 C39 C38 110.4(3) . . ?
C40 C39 H39A 109.6 . . ?
C38 C39 H39A 109.6 . . ?
C40 C39 H39B 109.6 . . ?
C38 C39 H39B 109.6 . . ?
H39A C39 H39B 108.1 . . ?
C35 C40 C39 110.5(3) . . ?
C35 C40 H40A 109.5 . . ?
C39 C40 H40A 109.5 . . ?
C35 C40 H40B 109.5 . . ?
C39 C40 H40B 109.5 . . ?
H40A C40 H40B 108.1 . . ?
Cl1 C41 Cl2 113.0(3) . . ?
Cl1 C41 H41A 109.0 . . ?
Cl2 C41 H41A 109.0 . . ?
Cl1 C41 H41B 109.0 . . ?
Cl2 C41 H41B 109.0 . . ?
H41A C41 H41B 107.8 . . ?
F2 P1 F4 174.1(7) . . ?
F2 P1 F1 92.4(5) . . ?
F4 P1 F1 88.5(6) . . ?
F2 P1 F5 83.7(6) . . ?
F4 P1 F5 95.1(8) . . ?
F1 P1 F5 175.4(7) . . ?
F2 P1 F6 94.5(6) . . ?
F4 P1 F6 91.3(6) . . ?
F1 P1 F6 91.7(7) . . ?
F5 P1 F6 91.1(5) . . ?
F2 P1 F3 81.6(7) . . ?
F4 P1 F3 93.1(7) . . ?
F1 P1 F3 73.2(8) . . ?
F5 P1 F3 103.7(8) . . ?
F6 P1 F3 164.1(8) . . ?
F1' P1' F5' 165.2(15) . . ?
F1' P1' F2' 93.7(12) . . ?
F5' P1' F2' 89.1(12) . . ?
F1' P1' F4' 93.3(10) . . ?
F5' P1' F4' 81.6(13) . . ?
F2' P1' F4' 167.4(12) . . ?
F1' P1' F3' 110.6(19) . . ?
F5' P1' F3' 80.5(19) . . ?
F2' P1' F3' 118.6(13) . . ?
F4' P1' F3' 68.3(11) . . ?
F1' P1' F6' 86.9(12) . . ?
F5' P1' F6' 78.9(11) . . ?
F2' P1' F6' 84.4(11) . . ?
F4' P1' F6' 85.5(10) . . ?
F3' P1' F6' 148.7(15) . . ?
P1' F3' F4' 54.4(9) . . ?
P1' F4' F3' 57.3(9) . . ?

loop_
_geom_bond_atom_site_label_1
_geom_bond_atom_site_label_2
_geom_bond_distance
_geom_bond_site_symmetry_2
_geom_bond_publ_flag
Cu1 N1 2.018(3) . ?
Cu1 N5 2.024(3) . ?
Cu1 N8 2.081(3) . ?
Cu1 N4 2.084(3) . ?
C1 N1 1.340(4) . ?
C1 N2 1.349(5) . ?
C1 N3 1.356(5) . ?
N1 C13 1.407(4) . ?
Cl1 C41 1.729(5) . ?
N3 C5 1.447(5) . ?
N3 C4 1.458(5) . ?
C3 N2 1.469(5) . ?
C3 H3A 0.9800 . ?
C3 H3B 0.9800 . ?
C3 H3C 0.9800 . ?
Cl2 C41 1.771(5) . ?
C2 N2 1.449(5) . ?
C2 H2A 0.9800 . ?
C2 H2B 0.9800 . ?
C2 H2C 0.9800 . ?
N4 C6 1.334(4) . ?
N4 C14 1.366(5) . ?
C4 H4A 0.9800 . ?
C4 H4B 0.9800 . ?
C4 H4C 0.9800 . ?
N5 C21 1.338(4) . ?
N5 C33 1.393(5) . ?
C5 H5A 0.9800 . ?
C5 H5B 0.9800 . ?
C5 H5C 0.9800 . ?
N6 C21 1.343(5) . ?
N6 C23 1.459(5) . ?
N6 C22 1.460(5) . ?
C6 C7 1.423(5) . ?
C6 C15 1.503(5) . ?
N7 C21 1.369(4) . ?
N7 C25 1.444(5) . ?
N7 C24 1.461(5) . ?
C7 C8 1.354(5) . ?
C7 H7 0.9500 . ?
C9 C10 1.404(5) . ?
C9 C14 1.421(5) . ?
C9 C8 1.425(5) . ?
N8 C26 1.336(5) . ?
N8 C34 1.374(4) . ?
C8 H8 0.9500 . ?
C10 C11 1.366(5) . ?
C10 H10 0.9500 . ?
C11 C12 1.410(5) . ?
C11 H11 0.9500 . ?
C12 C13 1.377(5) . ?
C12 H12 0.9500 . ?
C13 C14 1.431(5) . ?
C15 C16 1.526(5) . ?
C15 C20 1.538(5) . ?
C15 H15 1.0000 . ?
C16 C17 1.516(5) . ?
C16 H16A 0.9900 . ?
C16 H16B 0.9900 . ?
C17 C18 1.519(6) . ?
C17 H17A 0.9900 . ?
C17 H17B 0.9900 . ?
C18 C19 1.529(6) . ?
C18 H18A 0.9900 . ?
C18 H18B 0.9900 . ?
C19 C20 1.523(6) . ?
C19 H19A 0.9900 . ?
C19 H19B 0.9900 . ?
C20 H20A 0.9900 . ?
C20 H20B 0.9900 . ?
C22 H22A 0.9800 . ?
C22 H22B 0.9800 . ?
C22 H22C 0.9800 . ?
C23 H23A 0.9800 . ?
C23 H23B 0.9800 . ?
C23 H23C 0.9800 . ?
C24 H24A 0.9800 . ?
C24 H24B 0.9800 . ?
C24 H24C 0.9800 . ?
C25 H25A 0.9800 . ?
C25 H25B 0.9800 . ?
C25 H25C 0.9800 . ?
C26 C27 1.409(5) . ?
C26 C35 1.504(5) . ?
C27 C28 1.361(5) . ?
C27 H27 0.9500 . ?
C28 C29 1.414(5) . ?
C28 H28 0.9500 . ?
C29 C34 1.407(5) . ?
C29 C30 1.433(5) . ?
C30 C31 1.360(5) . ?
C30 H30 0.9500 . ?
C31 C32 1.406(5) . ?
C31 H31 0.9500 . ?
C32 C33 1.389(5) . ?
C32 H32 0.9500 . ?
C33 C34 1.433(5) . ?
C35 C40 1.528(5) . ?
C35 C36 1.539(5) . ?
C35 H35 1.0000 . ?
C36 C37 1.528(5) . ?
C36 H36A 0.9900 . ?
C36 H36B 0.9900 . ?
C37 C38 1.517(5) . ?
C37 H37A 0.9900 . ?
C37 H37B 0.9900 . ?
C38 C39 1.535(5) . ?
C38 H38A 0.9900 . ?
C38 H38B 0.9900 . ?
C39 C40 1.533(5) . ?
C39 H39A 0.9900 . ?
C39 H39B 0.9900 . ?
C40 H40A 0.9900 . ?
C40 H40B 0.9900 . ?
C41 H41A 0.9900 . ?
C41 H41B 0.9900 . ?
P1 F2 1.563(6) . ?
P1 F4 1.564(6) . ?
P1 F1 1.568(7) . ?
P1 F5 1.570(6) . ?
P1 F6 1.581(7) . ?
P1 F3 1.582(7) . ?
P1' F1' 1.512(16) . ?
P1' F5' 1.53(2) . ?
P1' F2' 1.539(17) . ?
P1' F4' 1.557(16) . ?
P1' F3' 1.61(2) . ?
P1' F6' 1.635(19) . ?
F3' F4' 1.78(2) . ?

loop_
_geom_hbond_atom_site_label_D
_geom_hbond_atom_site_label_H
_geom_hbond_atom_site_label_A
_geom_hbond_distance_DH
_geom_hbond_distance_HA
_geom_hbond_distance_DA
_geom_hbond_angle_DHA
_geom_hbond_site_symmetry_A
_geom_hbond_publ_flag
C4 H4B F2'^b 0.98 2.47 3.393(12) 157.5 2_566 yes
C23 H23B F5^a 0.98 2.29 3.154(9) 146.8 . yes
C41 H41B F4^a 0.99 2.39 3.326(8) 157.2 . yes

loop_
_geom_torsion_atom_site_label_1
_geom_torsion_atom_site_label_2
_geom_torsion_atom_site_label_3
_geom_torsion_atom_site_label_4
_geom_torsion
_geom_torsion_site_symmetry_1
_geom_torsion_site_symmetry_2
_geom_torsion_site_symmetry_3
_geom_torsion_site_symmetry_4
_geom_torsion_publ_flag
N2 C1 N1 C13 143.8(4) . . . . ?
N3 C1 N1 C13 -39.6(5) . . . . ?
N2 C1 N1 Cu1 -52.6(5) . . . . ?
N3 C1 N1 Cu1 124.0(4) . . . . ?
N1 C1 N3 C5 -22.1(6) . . . . ?
N2 C1 N3 C5 154.6(4) . . . . ?
N1 C1 N3 C4 143.0(4) . . . . ?
N2 C1 N3 C4 -40.3(5) . . . . ?
N1 C1 N2 C2 -22.8(5) . . . . ?
N3 C1 N2 C2 160.4(4) . . . . ?
N1 C1 N2 C3 143.8(4) . . . . ?
N3 C1 N2 C3 -33.1(6) . . . . ?
C14 N4 C6 C7 -1.9(5) . . . . ?
Cu1 N4 C6 C7 159.8(3) . . . . ?
C14 N4 C6 C15 178.0(3) . . . . ?
Cu1 N4 C6 C15 -20.4(5) . . . . ?
N4 C6 C7 C8 0.0(6) . . . . ?
C15 C6 C7 C8 -179.8(4) . . . . ?
C6 C7 C8 C9 2.2(6) . . . . ?
C10 C9 C8 C7 176.9(4) . . . . ?
C14 C9 C8 C7 -2.5(5) . . . . ?
C14 C9 C10 C11 -0.5(6) . . . . ?
C8 C9 C10 C11 -179.9(4) . . . . ?
C9 C10 C11 C12 -0.9(6) . . . . ?
C10 C11 C12 C13 1.2(6) . . . . ?
C11 C12 C13 N1 -173.6(4) . . . . ?
C11 C12 C13 C14 -0.1(6) . . . . ?
C1 N1 C13 C12 -27.9(6) . . . . ?
Cu1 N1 C13 C12 166.3(3) . . . . ?
C1 N1 C13 C14 158.5(3) . . . . ?
Cu1 N1 C13 C14 -7.2(4) . . . . ?
C6 N4 C14 C9 1.5(5) . . . . ?
Cu1 N4 C14 C9 -163.0(3) . . . . ?
C6 N4 C14 C13 -178.8(3) . . . . ?
Cu1 N4 C14 C13 16.7(4) . . . . ?
C10 C9 C14 N4 -178.8(3) . . . . ?
C8 C9 C14 N4 0.7(5) . . . . ?
C10 C9 C14 C13 1.6(5) . . . . ?
C8 C9 C14 C13 -179.0(3) . . . . ?
C12 C13 C14 N4 179.1(3) . . . . ?
N1 C13 C14 N4 -6.8(5) . . . . ?
C12 C13 C14 C9 -1.2(5) . . . . ?
N1 C13 C14 C9 172.9(3) . . . . ?
N4 C6 C15 C16 119.3(4) . . . . ?
C7 C6 C15 C16 -60.9(5) . . . . ?
N4 C6 C15 C20 -116.4(4) . . . . ?
C7 C6 C15 C20 63.4(4) . . . . ?
C6 C15 C16 C17 178.9(3) . . . . ?
C20 C15 C16 C17 54.0(4) . . . . ?
C15 C16 C17 C18 -55.0(4) . . . . ?
C16 C17 C18 C19 55.8(4) . . . . ?
C17 C18 C19 C20 -56.8(5) . . . . ?
C18 C19 C20 C15 56.8(4) . . . . ?
C6 C15 C20 C19 -179.8(3) . . . . ?
C16 C15 C20 C19 -55.0(4) . . . . ?
C33 N5 C21 N6 145.8(4) . . . . ?
Cu1 N5 C21 N6 -56.0(5) . . . . ?
C33 N5 C21 N7 -38.0(6) . . . . ?
Cu1 N5 C21 N7 120.2(3) . . . . ?
C23 N6 C21 N5 140.7(4) . . . . ?
C22 N6 C21 N5 -22.0(5) . . . . ?
C23 N6 C21 N7 -35.7(5) . . . . ?
C22 N6 C21 N7 161.5(4) . . . . ?
C25 N7 C21 N5 -23.2(6) . . . . ?
C24 N7 C21 N5 147.8(4) . . . . ?
C25 N7 C21 N6 153.0(4) . . . . ?
C24 N7 C21 N6 -36.0(5) . . . . ?
C34 N8 C26 C27 -1.9(5) . . . . ?
Cu1 N8 C26 C27 162.3(3) . . . . ?
C34 N8 C26 C35 175.1(3) . . . . ?
Cu1 N8 C26 C35 -20.7(4) . . . . ?
N8 C26 C27 C28 1.8(6) . . . . ?
C35 C26 C27 C28 -175.0(3) . . . . ?
C26 C27 C28 C29 -0.1(6) . . . . ?
C27 C28 C29 C34 -1.4(5) . . . . ?
C27 C28 C29 C30 177.1(3) . . . . ?
C34 C29 C30 C31 -1.1(5) . . . . ?
C28 C29 C30 C31 -179.6(3) . . . . ?
C29 C30 C31 C32 -0.8(5) . . . . ?
C30 C31 C32 C33 1.9(6) . . . . ?
C31 C32 C33 N5 -176.5(3) . . . . ?
C31 C32 C33 C34 -1.1(5) . . . . ?
C21 N5 C33 C32 -30.6(5) . . . . ?
Cu1 N5 C33 C32 169.2(3) . . . . ?
C21 N5 C33 C34 154.0(3) . . . . ?
Cu1 N5 C33 C34 -6.2(4) . . . . ?
C26 N8 C34 C29 0.3(5) . . . . ?
Cu1 N8 C34 C29 -166.5(3) . . . . ?
C26 N8 C34 C33 -178.9(3) . . . . ?
Cu1 N8 C34 C33 14.4(4) . . . . ?
C28 C29 C34 N8 1.4(5) . . . . ?
C30 C29 C34 N8 -177.2(3) . . . . ?
C28 C29 C34 C33 -179.5(3) . . . . ?
C30 C29 C34 C33 1.9(5) . . . . ?
C32 C33 C34 N8 178.4(3) . . . . ?
N5 C33 C34 N8 -5.8(5) . . . . ?
C32 C33 C34 C29 -0.8(5) . . . . ?
N5 C33 C34 C29 175.0(3) . . . . ?
N8 C26 C35 C40 -110.1(3) . . . . ?
C27 C26 C35 C40 66.8(4) . . . . ?
N8 C26 C35 C36 125.4(3) . . . . ?
C27 C26 C35 C36 -57.6(5) . . . . ?
C26 C35 C36 C37 -177.2(3) . . . . ?
C40 C35 C36 C37 57.9(4) . . . . ?
C35 C36 C37 C38 -55.5(4) . . . . ?
C36 C37 C38 C39 54.0(4) . . . . ?
C37 C38 C39 C40 -54.7(4) . . . . ?
C26 C35 C40 C39 173.5(3) . . . . ?
C36 C35 C40 C39 -59.3(4) . . . . ?
C38 C39 C40 C35 57.6(4) . . . . ?
F1' P1' F3' F4' 85.2(13) . . . . ?
F5' P1' F3' F4' -84.7(13) . . . . ?
F2' P1' F3' F4' -168.4(14) . . . . ?
F6' P1' F3' F4' -35(3) . . . . ?
F1' P1' F4' F3' -111(2) . . . . ?
F5' P1' F4' F3' 83.1(19) . . . . ?
F2' P1' F4' F3' 126(6) . . . . ?
F6' P1' F4' F3' 162.5(19) . . . . ?
